data_4130959
loop_
_publ_author_name
'Hartmann, Nathaniel J.'
'Wu, Guang'
'Hayton, Trevor W.'

_publ_section_title
;
 Reactivity of a Nickel Sulfide with Carbon Monoxide and Nitric Oxide.
;
_journal_issue 38
_journal_name_full 'Journal of the American Chemical Society'
_journal_page_first 12352
_journal_page_last 12355
_journal_paper_doi 10.1021/jacs.6b08084
_journal_volume 138
_journal_year 2016
_chemical_formula_moiety 'C35 H53 N3 Ni O'
_chemical_formula_sum 'C35 H53 N3 Ni O'
_chemical_formula_weight 590.51
_space_group_crystal_system monoclinic
_space_group_IT_number 15
_space_group_name_Hall '-C 2yc'
_space_group_name_H-M_alt 'C 1 2/c 1'
_atom_sites_solution_hydrogens geom
_audit_creation_method SHELXL-2014/7
_cell_angle_alpha 90
_cell_angle_beta 106.526(5)
_cell_angle_gamma 90
_cell_formula_units_Z 4
_cell_length_a 16.8321(13)
_cell_length_b 9.3700(6)
_cell_length_c 22.5816(18)
_cell_measurement_reflns_used 310
_cell_measurement_temperature 100(2)
_cell_measurement_theta_max 28.2
_cell_measurement_theta_min 2.6
_cell_volume 3414.4(4)
_computing_structure_refinement 'SHELXL-2014/7 (Sheldrick, 2014)'
_diffrn_ambient_temperature 100(2)
_diffrn_measured_fraction_theta_full 0.999
_diffrn_measured_fraction_theta_max 0.991
_diffrn_measurement_device_type 'Bruker Kappa Apex II'
_diffrn_measurement_method 'Omega scan'
_diffrn_radiation_type MoK\a
_diffrn_radiation_wavelength 0.71073
_diffrn_reflns_av_R_equivalents 0.0574
_diffrn_reflns_av_unetI/netI 0.0695
_diffrn_reflns_Laue_measured_fraction_full 0.999
_diffrn_reflns_Laue_measured_fraction_max 0.991
_diffrn_reflns_limit_h_max 23
_diffrn_reflns_limit_h_min -18
_diffrn_reflns_limit_k_max 13
_diffrn_reflns_limit_k_min -12
_diffrn_reflns_limit_l_max 25
_diffrn_reflns_limit_l_min -31
_diffrn_reflns_number 12977
_diffrn_reflns_point_group_measured_fraction_full 0.999
_diffrn_reflns_point_group_measured_fraction_max 0.991
_diffrn_reflns_theta_full 25.242
_diffrn_reflns_theta_max 29.763
_diffrn_reflns_theta_min 1.881
_exptl_absorpt_coefficient_mu 0.597
_exptl_absorpt_correction_T_max 0.7459
_exptl_absorpt_correction_T_min 0.6480
_exptl_absorpt_correction_type multi-scan
_exptl_absorpt_process_details sadabs
_exptl_crystal_colour blue-orange_dichroic
_exptl_crystal_density_diffrn 1.149
_exptl_crystal_description Plate
_exptl_crystal_F_000 1280
_exptl_crystal_size_max 0.2
_exptl_crystal_size_mid 0.1
_exptl_crystal_size_min 0.05
_refine_diff_density_max 0.642
_refine_diff_density_min -0.643
_refine_diff_density_rms 0.078
_refine_ls_extinction_method none
_refine_ls_goodness_of_fit_ref 1.035
_refine_ls_hydrogen_treatment constr
_refine_ls_matrix_type full
_refine_ls_number_parameters 193
_refine_ls_number_reflns 4835
_refine_ls_number_restraints 1
_refine_ls_restrained_S_all 1.036
_refine_ls_R_factor_all 0.0857
_refine_ls_R_factor_gt 0.0513
_refine_ls_shift/su_max 0.000
_refine_ls_shift/su_mean 0.000
_refine_ls_structure_factor_coef Fsqd
_refine_ls_weighting_details 'w=1/[\s^2^(Fo^2^)+(0.0501P)^2^+2.5880P] where P=(Fo^2^+2Fc^2^)/3'
_refine_ls_weighting_scheme calc
_refine_ls_wR_factor_gt 0.1073
_refine_ls_wR_factor_ref 0.1202
_reflns_Friedel_coverage 0.000
_reflns_number_gt 3440
_reflns_number_total 4835
_reflns_threshold_expression 'I > 2\s(I)'
_cod_data_source_file ja6b08084_si_001.cif
_cod_data_source_block Complex_2
_cod_original_sg_symbol_H-M 'C 2/c'
_cod_database_code 4130959
_shelx_shelxl_version_number 2014/7
_shelx_space_group_comment
;
The symmetry employed for this shelxl refinement is uniquely defined
by the following loop, which should always be used as a source of
symmetry information in preference to the above space-group names.
They are only intended as comments.
;

loop_
_space_group_symop_operation_xyz
'x, y, z'
'-x, y, -z+1/2'
'x+1/2, y+1/2, z'
'-x+1/2, y+1/2, -z+1/2'
'-x, -y, -z'
'x, -y, z-1/2'
'-x+1/2, -y+1/2, -z'
'x+1/2, -y+1/2, z-1/2'

loop_
_atom_site_label
_atom_site_type_symbol
_atom_site_fract_x
_atom_site_fract_y
_atom_site_fract_z
_atom_site_U_iso_or_equiv
_atom_site_adp_type
_atom_site_occupancy
_atom_site_site_symmetry_order
_atom_site_calc_flag
_atom_site_refinement_flags_posn
_atom_site_refinement_flags_adp
_atom_site_refinement_flags_occupancy
Ni1 Ni 0.5000 0.83174(4) 0.7500 0.01617(11) Uani 1 2 d S T P
N2 N 0.45071(10) 0.70154(18) 0.68730(7) 0.0144(3) Uani 1 1 d . . .
C7 C 0.41304(12) 0.7786(2) 0.63146(9) 0.0152(4) Uani 1 1 d . . .
C6 C 0.5000 0.4980(3) 0.7500 0.0172(6) Uani 1 2 d S T P
H6 H 0.5000 0.3966 0.7500 0.021 Uiso 1 2 calc R U P
C8 C 0.33452(13) 0.8401(2) 0.62256(10) 0.0199(4) Uani 1 1 d . . .
C15 C 0.28458(13) 0.8198(3) 0.66868(10) 0.0236(5) Uani 1 1 d . . .
H15 H 0.3193 0.7637 0.7044 0.028 Uiso 1 1 calc R U .
C5 C 0.48318(15) 0.3511(3) 0.63124(11) 0.0282(5) Uani 1 1 d . . .
H5A H 0.4576 0.2731 0.6034 0.042 Uiso 1 1 calc R U .
H5B H 0.5166 0.3115 0.6706 0.042 Uiso 1 1 calc R U .
H5C H 0.5188 0.4072 0.6124 0.042 Uiso 1 1 calc R U .
C12 C 0.46000(13) 0.8041(2) 0.58968(9) 0.0185(4) Uani 1 1 d . . .
C1 C 0.45602(12) 0.5595(2) 0.69363(9) 0.0143(4) Uani 1 1 d . . .
C11 C 0.42443(14) 0.8863(3) 0.53780(10) 0.0241(5) Uani 1 1 d . . .
H11 H 0.4545 0.9029 0.5087 0.029 Uiso 1 1 calc R U .
C2 C 0.41489(13) 0.4479(2) 0.64267(10) 0.0180(4) Uani 1 1 d . . .
C9 C 0.30211(14) 0.9213(3) 0.56972(11) 0.0265(5) Uani 1 1 d . . .
H9 H 0.2484 0.9618 0.5624 0.032 Uiso 1 1 calc R U .
C13 C 0.54757(13) 0.7477(2) 0.60206(10) 0.0212(5) Uani 1 1 d . . .
H13 H 0.5541 0.6661 0.6316 0.025 Uiso 1 1 calc R U .
C4 C 0.35396(15) 0.3588(3) 0.66697(11) 0.0286(5) Uani 1 1 d . . .
H4A H 0.3103 0.4209 0.6734 0.043 Uiso 1 1 calc R U .
H4B H 0.3838 0.3140 0.7062 0.043 Uiso 1 1 calc R U .
H4C H 0.3290 0.2846 0.6368 0.043 Uiso 1 1 calc R U .
C3 C 0.36501(14) 0.5040(3) 0.57917(10) 0.0243(5) Uani 1 1 d . . .
H3A H 0.4021 0.5548 0.5599 0.036 Uiso 1 1 calc R U .
H3B H 0.3219 0.5694 0.5841 0.036 Uiso 1 1 calc R U .
H3C H 0.3391 0.4237 0.5529 0.036 Uiso 1 1 calc R U .
C10 C 0.34643(15) 0.9445(3) 0.52750(11) 0.0291(5) Uani 1 1 d . . .
H10 H 0.3232 1.0003 0.4916 0.035 Uiso 1 1 calc R U .
C14 C 0.56760(16) 0.6932(3) 0.54405(11) 0.0322(6) Uani 1 1 d . . .
H14A H 0.5254 0.6241 0.5228 0.048 Uiso 1 1 calc R U .
H14B H 0.6221 0.6470 0.5558 0.048 Uiso 1 1 calc R U .
H14C H 0.5682 0.7736 0.5164 0.048 Uiso 1 1 calc R U .
C16 C 0.26476(18) 0.9641(3) 0.69342(13) 0.0344(6) Uani 1 1 d . . .
H16A H 0.3164 1.0158 0.7121 0.052 Uiso 1 1 calc R U .
H16B H 0.2354 0.9481 0.7246 0.052 Uiso 1 1 calc R U .
H16C H 0.2297 1.0205 0.6594 0.052 Uiso 1 1 calc R U .
C18 C 0.60946(15) 0.8629(3) 0.63284(12) 0.0349(6) Uani 1 1 d . . .
H18A H 0.6033 0.9454 0.6052 0.052 Uiso 1 1 calc R U .
H18B H 0.6659 0.8251 0.6416 0.052 Uiso 1 1 calc R U .
H18C H 0.5989 0.8925 0.6716 0.052 Uiso 1 1 calc R U .
C17 C 0.20485(16) 0.7364(3) 0.64075(14) 0.0389(7) Uani 1 1 d . . .
H17A H 0.1698 0.7891 0.6055 0.058 Uiso 1 1 calc R U .
H17B H 0.1752 0.7236 0.6720 0.058 Uiso 1 1 calc R U .
H17C H 0.2184 0.6427 0.6269 0.058 Uiso 1 1 calc R U .
N1 N 0.5000 1.0041(3) 0.7500 0.0366(8) Uani 1 2 d DS T P
O1B O 0.5267(7) 1.1238(8) 0.7391(5) 0.0296(13) Uiso 0.249(5) 1 d D . P
O1A O 0.4872(7) 1.1262(7) 0.7366(4) 0.0296(13) Uiso 0.251(5) 1 d D . P

loop_
_atom_site_aniso_label
_atom_site_aniso_U_11
_atom_site_aniso_U_22
_atom_site_aniso_U_33
_atom_site_aniso_U_23
_atom_site_aniso_U_13
_atom_site_aniso_U_12
Ni1 0.0226(2) 0.00751(17) 0.01607(19) 0.000 0.00178(14) 0.000
N2 0.0150(8) 0.0135(8) 0.0138(8) 0.0012(6) 0.0028(6) -0.0006(6)
C7 0.0163(10) 0.0126(9) 0.0149(9) 0.0002(8) 0.0015(8) -0.0015(8)
C6 0.0201(15) 0.0132(13) 0.0184(14) 0.000 0.0058(12) 0.000
C8 0.0180(10) 0.0174(10) 0.0222(10) 0.0023(9) 0.0027(8) -0.0013(9)
C15 0.0181(10) 0.0257(12) 0.0281(11) 0.0051(10) 0.0083(9) 0.0035(9)
C5 0.0306(13) 0.0251(12) 0.0271(11) -0.0106(10) 0.0055(10) 0.0045(10)
C12 0.0180(10) 0.0192(11) 0.0174(10) -0.0003(8) 0.0036(8) -0.0041(8)
C1 0.0112(9) 0.0142(9) 0.0183(10) -0.0021(8) 0.0054(7) -0.0003(7)
C11 0.0219(11) 0.0304(12) 0.0190(10) 0.0059(9) 0.0041(9) -0.0044(10)
C2 0.0160(10) 0.0159(10) 0.0211(10) -0.0054(8) 0.0040(8) -0.0027(8)
C9 0.0181(11) 0.0292(12) 0.0287(12) 0.0081(10) 0.0008(9) 0.0040(10)
C13 0.0180(11) 0.0256(12) 0.0208(11) 0.0006(9) 0.0068(9) -0.0021(9)
C4 0.0294(13) 0.0250(13) 0.0317(12) -0.0066(10) 0.0092(10) -0.0129(10)
C3 0.0232(12) 0.0232(11) 0.0225(11) -0.0088(9) -0.0001(9) -0.0039(9)
C10 0.0233(12) 0.0361(14) 0.0234(11) 0.0130(10) -0.0005(9) 0.0002(10)
C14 0.0322(13) 0.0382(16) 0.0297(12) -0.0051(11) 0.0146(11) -0.0020(11)
C16 0.0395(15) 0.0307(13) 0.0369(14) 0.0008(11) 0.0173(12) 0.0050(12)
C18 0.0184(12) 0.0513(18) 0.0348(14) -0.0108(12) 0.0070(10) -0.0081(11)
C17 0.0254(14) 0.0396(16) 0.0574(18) -0.0073(14) 0.0209(13) -0.0041(12)
N1 0.065(2) 0.0090(12) 0.0257(15) 0.000 -0.0039(15) 0.000

loop_
_atom_type_symbol
_atom_type_description
_atom_type_scat_dispersion_real
_atom_type_scat_dispersion_imag
_atom_type_scat_source
C C 0.0033 0.0016 'International Tables Vol C Tables 4.2.6.8 and 6.1.1.4'
H H 0.0000 0.0000 'International Tables Vol C Tables 4.2.6.8 and 6.1.1.4'
N N 0.0061 0.0033 'International Tables Vol C Tables 4.2.6.8 and 6.1.1.4'
O O 0.0106 0.0060 'International Tables Vol C Tables 4.2.6.8 and 6.1.1.4'
Ni Ni 0.3393 1.1124 'International Tables Vol C Tables 4.2.6.8 and 6.1.1.4'

loop_
_geom_angle_atom_site_label_1
_geom_angle_atom_site_label_2
_geom_angle_atom_site_label_3
_geom_angle
_geom_angle_site_symmetry_1
_geom_angle_site_symmetry_3
N1 Ni1 N2 130.61(5) . .
N1 Ni1 N2 130.61(5) . 2_656
N2 Ni1 N2 98.78(10) . 2_656
C1 N2 C7 126.42(17) . .
C1 N2 Ni1 124.38(14) . .
C7 N2 Ni1 109.03(13) . .
C8 C7 C12 121.21(19) . .
C8 C7 N2 119.69(17) . .
C12 C7 N2 118.72(18) . .
C1 C6 C1 131.4(3) . 2_656
C9 C8 C7 118.14(19) . .
C9 C8 C15 119.79(19) . .
C7 C8 C15 122.06(18) . .
C8 C15 C17 111.9(2) . .
C8 C15 C16 111.0(2) . .
C17 C15 C16 110.2(2) . .
C11 C12 C7 117.94(19) . .
C11 C12 C13 120.87(19) . .
C7 C12 C13 121.16(18) . .
N2 C1 C6 120.5(2) . .
N2 C1 C2 125.74(18) . .
C6 C1 C2 113.74(19) . .
C10 C11 C12 121.6(2) . .
C3 C2 C4 106.03(18) . .
C3 C2 C5 106.32(17) . .
C4 C2 C5 110.12(19) . .
C3 C2 C1 117.99(18) . .
C4 C2 C1 107.51(17) . .
C5 C2 C1 108.75(17) . .
C10 C9 C8 121.4(2) . .
C12 C13 C18 109.86(19) . .
C12 C13 C14 113.46(19) . .
C18 C13 C14 109.78(19) . .
C11 C10 C9 119.7(2) . .
O1A N1 O1A 31.0(7) 2_656 .
O1A N1 O1B 30.8(5) 2_656 2_656
O1A N1 O1B 30.9(5) . 2_656
O1A N1 O1B 30.9(5) 2_656 .
O1A N1 O1B 30.8(5) . .
O1B N1 O1B 54.0(9) 2_656 .
O1A N1 Ni1 164.5(3) 2_656 .
O1A N1 Ni1 164.5(3) . .
O1B N1 Ni1 153.0(5) 2_656 .
O1B N1 Ni1 153.0(5) . .
O1A O1B O1B 29.1(9) 2_656 2_656
O1A O1B N1 68.5(10) 2_656 .
O1B O1B N1 63.0(5) 2_656 .
O1A O1A O1B 60.8(14) 2_656 2_656
O1A O1A N1 74.5(3) 2_656 .
O1B O1A N1 80.6(10) 2_656 .

loop_
_geom_bond_atom_site_label_1
_geom_bond_atom_site_label_2
_geom_bond_distance
_geom_bond_site_symmetry_2
Ni1 N1 1.615(3) .
Ni1 N2 1.8743(17) .
Ni1 N2 1.8743(17) 2_656
N2 C1 1.339(3) .
N2 C7 1.435(3) .
C7 C8 1.403(3) .
C7 C12 1.413(3) .
C6 C1 1.402(2) .
C6 C1 1.402(2) 2_656
C8 C9 1.389(3) .
C8 C15 1.525(3) .
C15 C17 1.526(4) .
C15 C16 1.535(3) .
C5 C2 1.543(3) .
C12 C11 1.387(3) .
C12 C13 1.515(3) .
C1 C2 1.563(3) .
C11 C10 1.379(3) .
C2 C3 1.534(3) .
C2 C4 1.540(3) .
C9 C10 1.385(3) .
C13 C18 1.524(3) .
C13 C14 1.530(3) .
N1 O1A 1.187(7) 2_656
N1 O1A 1.187(7) .
N1 O1B 1.258(8) 2_656
N1 O1B 1.258(8) .
O1B O1A 0.655(11) 2_656
O1B O1B 1.14(2) 2_656
O1A O1A 0.635(14) 2_656
O1A O1B 0.655(11) 2_656
